data_7251314
loop_
_publ_author_name
'Miwa, Marino'
'Ito, Akitaka'

_publ_section_title
;
 Fluorescent solvatochromism and nonfluorescence processes of
 charge-transfer-type molecules with a 4-nitrophenyl moiety
;
_journal_issue 54
_journal_name_full 'RSC Advances'
_journal_page_first 46297
_journal_page_last 46307
_journal_paper_doi 10.1039/D5RA07359F
_journal_volume 15
_journal_year 2025
_chemical_formula_moiety 'C17 H14 O'
_chemical_formula_sum 'C17 H14 O'
_chemical_formula_weight 234.28
_chemical_name_systematic 1-methoxy-4-phenylnaphthalene
_space_group_crystal_system monoclinic
_space_group_IT_number 14
_space_group_name_Hall '-P 2ybc'
_space_group_name_H-M_alt 'P 1 21/c 1'
_atom_sites_solution_hydrogens geom
_atom_sites_solution_primary dual
_audit_creation_date 2022-07-21
_audit_creation_method
;
Olex2 1.3-ac4
(compiled 2019.04.23 svn.r3594 for Rigaku Oxford Diffraction, GUI svn.r5739)
;
_audit_update_record
;
2025-09-25 deposited with the CCDC.	2025-11-11 downloaded from the CCDC.
;
_cell_angle_alpha 90
_cell_angle_beta 94.087(5)
_cell_angle_gamma 90
_cell_formula_units_Z 4
_cell_length_a 11.5001(5)
_cell_length_b 17.6022(8)
_cell_length_c 5.9565(3)
_cell_measurement_reflns_used 3960
_cell_measurement_temperature 103.15
_cell_measurement_theta_max 29.8320
_cell_measurement_theta_min 2.1230
_cell_volume 1202.69(10)
_computing_cell_refinement
;
CrystalClear-SM Expert 2.0 r7 (Rigaku, 2011)
;
_computing_data_collection
;
CrystalClear-SM Expert 2.0 r7 (Rigaku, 2011)
;
_computing_data_reduction
;
CrystalClear-SM Expert 2.0 r7 (Rigaku, 2011)
;
_computing_molecular_graphics 'Olex2 (Dolomanov et al., 2009)'
_computing_publication_material 'Olex2 (Dolomanov et al., 2009)'
_computing_structure_refinement 'ShelXL (Sheldrick, 2015)'
_computing_structure_solution 'ShelXT (Sheldrick, 2015)'
_diffrn_ambient_temperature 103.15
_diffrn_detector CCD
_diffrn_detector_area_resol_mean 28.5714
_diffrn_detector_type 'Rigaku Saturn724+'
_diffrn_measured_fraction_theta_full 0.998
_diffrn_measured_fraction_theta_max 0.998
_diffrn_measurement_details
;
List of Runs (angles in degrees, time in seconds):

  # Type    Start    End  Width  t~exp~   \w     \q     \k     \f   Frames
#--------------------------------------------------------------------------
  1  \w     -6.00  52.00   0.50   36.61    --   12.72  30.00  18.00  116
  2  \w     70.00  95.00   0.50   36.61    --   12.72  30.00  18.00   50
  3  \w     36.00  87.00   0.50   36.61    --   12.72  57.00  60.00  102
  4  \w    -13.00  31.00   0.50   36.61    --   12.72  57.00  60.00   88
  5  \w    -68.00  14.00   0.50   36.61    --   12.72 -30.00-141.00  164
  6  \w    -21.00  31.00   0.50   36.61    --  -13.34 -99.00 120.00  104
;
_diffrn_measurement_device 'AFC12 (Right): Kappa 3 circle'
_diffrn_measurement_device_type 'Rigaku Saturn724+ (2x2 bin mode)'
_diffrn_measurement_method 'profile data from \w-scans'
_diffrn_measurement_specimen_support 'Mitegen 50um'
_diffrn_orient_matrix_type 'CrysAlisPro convention (1999,Acta A55,543-557)'
_diffrn_orient_matrix_UB_11 -0.0603839000
_diffrn_orient_matrix_UB_12 -0.0074544000
_diffrn_orient_matrix_UB_13 0.0052987000
_diffrn_orient_matrix_UB_21 0.0026913000
_diffrn_orient_matrix_UB_22 0.0139515000
_diffrn_orient_matrix_UB_23 0.1119084000
_diffrn_orient_matrix_UB_31 -0.0131745000
_diffrn_orient_matrix_UB_32 0.0370649000
_diffrn_orient_matrix_UB_33 -0.0410408000
_diffrn_radiation_collimation 0.3
_diffrn_radiation_monochromator Confocal
_diffrn_radiation_probe x-ray
_diffrn_radiation_type 'Mo K\a'
_diffrn_radiation_wavelength 0.71073
_diffrn_reflns_av_R_equivalents 0.0285
_diffrn_reflns_av_unetI/netI 0.0347
_diffrn_reflns_Laue_measured_fraction_full 0.998
_diffrn_reflns_Laue_measured_fraction_max 0.998
_diffrn_reflns_limit_h_max 14
_diffrn_reflns_limit_h_min -12
_diffrn_reflns_limit_k_max 18
_diffrn_reflns_limit_k_min -22
_diffrn_reflns_limit_l_max 7
_diffrn_reflns_limit_l_min -7
_diffrn_reflns_number 8417
_diffrn_reflns_point_group_measured_fraction_full 0.998
_diffrn_reflns_point_group_measured_fraction_max 0.998
_diffrn_reflns_theta_full 25.242
_diffrn_reflns_theta_max 26.371
_diffrn_reflns_theta_min 2.119
_diffrn_source 'Rotating Anode'
_diffrn_source_current 24.0
_diffrn_source_power 1.2
_diffrn_source_target Mo
_diffrn_source_type 'Rotating Anode'
_diffrn_source_voltage 50.0
_exptl_absorpt_coefficient_mu 0.079
_exptl_absorpt_correction_T_max 1.000
_exptl_absorpt_correction_T_min 0.672
_exptl_absorpt_correction_type gaussian
_exptl_absorpt_process_details
;
CrysAlisPro 1.171.40.84a (Rigaku Oxford Diffraction, 2020)
Numerical absorption correction based on gaussian integration over
a multifaceted crystal model
Empirical absorption correction using spherical harmonics,
implemented in SCALE3 ABSPACK scaling algorithm.
;
_exptl_crystal_colour 'clear colourless'
_exptl_crystal_colour_lustre clear
_exptl_crystal_colour_primary colourless
_exptl_crystal_density_diffrn 1.294
_exptl_crystal_description plate
_exptl_crystal_F_000 496
_exptl_crystal_preparation Luminescent
_exptl_crystal_recrystallization_method 'Re-crystallisation from solvent: n-hexane'
_exptl_crystal_size_max 0.359
_exptl_crystal_size_mid 0.092
_exptl_crystal_size_min 0.013
_refine_diff_density_max 0.319
_refine_diff_density_min -0.217
_refine_diff_density_rms 0.060
_refine_ls_extinction_method none
_refine_ls_goodness_of_fit_ref 1.090
_refine_ls_hydrogen_treatment constr
_refine_ls_matrix_type full
_refine_ls_number_parameters 164
_refine_ls_number_reflns 2463
_refine_ls_number_restraints 0
_refine_ls_restrained_S_all 1.090
_refine_ls_R_factor_all 0.0732
_refine_ls_R_factor_gt 0.0586
_refine_ls_shift/su_max 0.000
_refine_ls_shift/su_mean 0.000
_refine_ls_structure_factor_coef Fsqd
_refine_ls_weighting_details 'w=1/[\s^2^(Fo^2^)+(0.0607P)^2^+1.4642P] where P=(Fo^2^+2Fc^2^)/3'
_refine_ls_weighting_scheme calc
_refine_ls_wR_factor_gt 0.1593
_refine_ls_wR_factor_ref 0.1672
_reflns_Friedel_coverage 0.000
_reflns_number_gt 1940
_reflns_number_total 2463
_reflns_threshold_expression 'I > 2\s(I)'
_cod_data_source_file d5ra07359f2.cif
_cod_data_source_block mm4-084_1
_cod_database_code 7251314
_shelx_shelxl_version_number 2018/3
_chemical_oxdiff_formula 'C17 H14 O1'
_shelx_space_group_comment
;
The symmetry employed for this shelxl refinement is uniquely defined
by the following loop, which should always be used as a source of
symmetry information in preference to the above space-group names.
They are only intended as comments.
;
_diffrn_oxdiff_digest_frames
;
0190ffffa30f8b0d1cc4f2f90b91c799c6006248e8b
;
_reflns_odcompleteness_completeness 99.96
_reflns_odcompleteness_iscentric 1
_reflns_odcompleteness_theta 26.32
_olex2_refinement_description
;
1. Fixed Uiso
 At 1.2 times of:
  All C(H) groups
 At 1.5 times of:
  All C(H,H,H) groups
2.a Aromatic/amide H refined with riding coordinates:
 C007(H007), C008(H008), C009(H009), C00A(H00A), C00B(H00B), C00C(H00C),
 C00D(H00D), C00E(H00E), C00F(H00F), C00G(H00G), C00H(H00H)
2.b Idealised Me refined as rotating group:
 C00I(H00I,H00J,H00K)
;
_olex2_date_sample_data_collection 2022-07-20
_olex2_submission_special_instructions 'No special instructions were received'
_oxdiff_exptl_absorpt_empirical_details
;
Empirical correction (ABSPACK) includes:
- Absorption correction using spherical harmonics
- Frame scaling
;
_oxdiff_exptl_absorpt_empirical_full_max 1.330
_oxdiff_exptl_absorpt_empirical_full_min 0.771

loop_
_space_group_symop_operation_xyz
'x, y, z'
'-x, y+1/2, -z+1/2'
'-x, -y, -z'
'x, -y-1/2, z-1/2'

loop_
_atom_site_label
_atom_site_type_symbol
_atom_site_fract_x
_atom_site_fract_y
_atom_site_fract_z
_atom_site_U_iso_or_equiv
_atom_site_adp_type
_atom_site_occupancy
_atom_site_site_symmetry_order
_atom_site_calc_flag
_atom_site_refinement_flags_posn
_atom_site_refinement_flags_adp
_atom_site_refinement_flags_occupancy
_atom_site_disorder_assembly
_atom_site_disorder_group
O001 O 0.96100(13) 0.64378(9) 0.5910(3) 0.0262(4) Uani 1 1 d . . . . .
C002 C 0.84195(18) 0.64428(12) 0.5546(4) 0.0199(5) Uani 1 1 d . . . . .
C003 C 0.67584(18) 0.60170(11) 0.3036(4) 0.0180(5) Uani 1 1 d . . . . .
C004 C 0.59914(18) 0.64053(11) 0.4447(4) 0.0181(5) Uani 1 1 d . . . . .
C005 C 0.46983(18) 0.64034(11) 0.3955(4) 0.0176(5) Uani 1 1 d . . . . .
C006 C 0.79830(18) 0.60250(12) 0.3613(4) 0.0191(5) Uani 1 1 d . . . . .
C007 C 0.63441(19) 0.55987(12) 0.1102(4) 0.0198(5) Uani 1 1 d . . . . .
H007 H 0.553071 0.558594 0.069175 0.024 Uiso 1 1 calc R . . . .
C008 C 0.41720(19) 0.67377(11) 0.2000(4) 0.0198(5) Uani 1 1 d . . . . .
H008 H 0.464301 0.694400 0.090291 0.024 Uiso 1 1 calc R . . . .
C009 C 0.64646(19) 0.67769(12) 0.6313(4) 0.0200(5) Uani 1 1 d . . . . .
H009 H 0.595546 0.702329 0.726840 0.024 Uiso 1 1 calc R . . . .
C00A C 0.2969(2) 0.67684(12) 0.1661(4) 0.0223(5) Uani 1 1 d . . . . .
H00A H 0.262038 0.700567 0.034765 0.027 Uiso 1 1 calc R . . . .
C00B C 0.87327(19) 0.56123(13) 0.2259(4) 0.0231(5) Uani 1 1 d . . . . .
H00B H 0.954858 0.560958 0.264580 0.028 Uiso 1 1 calc R . . . .
C00C C 0.39839(19) 0.60897(12) 0.5505(4) 0.0213(5) Uani 1 1 d . . . . .
H00C H 0.432688 0.585785 0.683169 0.026 Uiso 1 1 calc R . . . .
C00D C 0.76742(19) 0.68099(12) 0.6877(4) 0.0210(5) Uani 1 1 d . . . . .
H00D H 0.797026 0.708383 0.816846 0.025 Uiso 1 1 calc R . . . .
C00E C 0.22691(19) 0.64560(12) 0.3221(4) 0.0238(5) Uani 1 1 d . . . . .
H00E H 0.144438 0.647828 0.297756 0.029 Uiso 1 1 calc R . . . .
C00F C 0.7089(2) 0.52135(12) -0.0186(4) 0.0234(5) Uani 1 1 d . . . . .
H00F H 0.679129 0.494245 -0.148145 0.028 Uiso 1 1 calc R . . . .
C00G C 0.2779(2) 0.61106(13) 0.5141(4) 0.0244(5) Uani 1 1 d . . . . .
H00G H 0.230346 0.588868 0.620444 0.029 Uiso 1 1 calc R . . . .
C00H C 0.8295(2) 0.52192(13) 0.0409(4) 0.0250(5) Uani 1 1 d . . . . .
H00H H 0.880803 0.494794 -0.048166 0.030 Uiso 1 1 calc R . . . .
C00I C 1.0087(2) 0.68602(15) 0.7800(4) 0.0308(6) Uani 1 1 d . . . . .
H00I H 0.981761 0.738767 0.767718 0.046 Uiso 1 1 calc GR . . . .
H00J H 1.094024 0.684789 0.783375 0.046 Uiso 1 1 calc GR . . . .
H00K H 0.983181 0.663521 0.918686 0.046 Uiso 1 1 calc GR . . . .

loop_
_atom_site_aniso_label
_atom_site_aniso_U_11
_atom_site_aniso_U_22
_atom_site_aniso_U_33
_atom_site_aniso_U_23
_atom_site_aniso_U_13
_atom_site_aniso_U_12
O001 0.0200(8) 0.0324(9) 0.0257(9) -0.0069(7) -0.0014(6) -0.0034(6)
C002 0.0201(11) 0.0193(11) 0.0199(12) 0.0020(8) -0.0015(8) -0.0023(8)
C003 0.0218(11) 0.0157(10) 0.0167(11) 0.0037(8) 0.0021(8) -0.0006(8)
C004 0.0208(11) 0.0162(10) 0.0173(12) 0.0030(8) 0.0008(8) -0.0001(8)
C005 0.0198(10) 0.0157(10) 0.0171(11) -0.0027(8) -0.0009(8) -0.0001(8)
C006 0.0220(11) 0.0170(10) 0.0184(12) 0.0024(8) 0.0016(9) -0.0022(8)
C007 0.0236(11) 0.0187(10) 0.0168(11) 0.0015(8) -0.0004(8) -0.0025(8)
C008 0.0241(11) 0.0161(10) 0.0187(11) 0.0001(8) -0.0013(9) -0.0029(8)
C009 0.0241(11) 0.0189(10) 0.0168(11) 0.0016(8) 0.0001(8) 0.0020(8)
C00A 0.0265(11) 0.0179(10) 0.0213(12) -0.0008(9) -0.0059(9) 0.0006(8)
C00B 0.0217(11) 0.0239(11) 0.0239(13) 0.0001(9) 0.0029(9) -0.0013(9)
C00C 0.0262(11) 0.0212(11) 0.0163(12) 0.0015(8) 0.0008(9) -0.0004(8)
C00D 0.0251(11) 0.0212(11) 0.0161(11) -0.0015(8) -0.0026(9) -0.0017(8)
C00E 0.0192(10) 0.0204(11) 0.0313(14) -0.0078(9) -0.0018(9) 0.0001(8)
C00F 0.0306(12) 0.0199(11) 0.0197(12) -0.0038(9) 0.0011(9) -0.0020(9)
C00G 0.0264(12) 0.0228(11) 0.0246(13) -0.0016(9) 0.0061(9) -0.0024(9)
C00H 0.0273(12) 0.0241(11) 0.0242(13) -0.0029(9) 0.0069(10) 0.0013(9)
C00I 0.0232(11) 0.0414(14) 0.0270(14) -0.0052(11) -0.0045(10) -0.0054(10)

loop_
_atom_type_symbol
_atom_type_description
_atom_type_scat_dispersion_real
_atom_type_scat_dispersion_imag
_atom_type_scat_source
C C 0.0033 0.0016 'International Tables Vol C Tables 4.2.6.8 and 6.1.1.4'
H H 0.0000 0.0000 'International Tables Vol C Tables 4.2.6.8 and 6.1.1.4'
O O 0.0106 0.0060 'International Tables Vol C Tables 4.2.6.8 and 6.1.1.4'

loop_
_exptl_crystal_face_index_h
_exptl_crystal_face_index_k
_exptl_crystal_face_index_l
_exptl_crystal_face_perp_dist
-1 0 0 0.0053
1 0 0 0.0078
1 1 0 0.0298
0 1 0 0.0430
1 1 1 0.1590
-1 -2 -1 0.1102
0 -1 0 0.0489
0 -1 1 0.1890
0 1 -1 0.1555

loop_
_geom_angle_atom_site_label_1
_geom_angle_atom_site_label_2
_geom_angle_atom_site_label_3
_geom_angle
_geom_angle_site_symmetry_1
_geom_angle_site_symmetry_3
_geom_angle_publ_flag
C002 O001 C00I 116.46(18) . . ?
O001 C002 C006 114.49(19) . . ?
C00D C002 O001 124.8(2) . . ?
C00D C002 C006 120.8(2) . . ?
C006 C003 C004 119.51(19) . . ?
C007 C003 C004 122.50(19) . . ?
C007 C003 C006 117.96(19) . . ?
C003 C004 C005 121.94(19) . . ?
C009 C004 C003 118.55(19) . . ?
C009 C004 C005 119.50(19) . . ?
C008 C005 C004 121.73(19) . . ?
C00C C005 C004 119.77(19) . . ?
C00C C005 C008 118.5(2) . . ?
C003 C006 C002 118.95(19) . . ?
C00B C006 C002 121.9(2) . . ?
C00B C006 C003 119.2(2) . . ?
C00F C007 C003 121.6(2) . . ?
C00A C008 C005 120.3(2) . . ?
C004 C009 C00D 122.8(2) . . ?
C008 C00A C00E 120.6(2) . . ?
C00H C00B C006 120.8(2) . . ?
C00G C00C C005 121.0(2) . . ?
C002 C00D C009 119.3(2) . . ?
C00A C00E C00G 119.7(2) . . ?
C007 C00F C00H 120.0(2) . . ?
C00E C00G C00C 119.9(2) . . ?
C00B C00H C00F 120.5(2) . . ?

loop_
_geom_bond_atom_site_label_1
_geom_bond_atom_site_label_2
_geom_bond_distance
_geom_bond_site_symmetry_2
_geom_bond_publ_flag
O001 C002 1.371(3) . ?
O001 C00I 1.426(3) . ?
C002 C006 1.427(3) . ?
C002 C00D 1.371(3) . ?
C003 C004 1.434(3) . ?
C003 C006 1.426(3) . ?
C003 C007 1.421(3) . ?
C004 C005 1.495(3) . ?
C004 C009 1.369(3) . ?
C005 C008 1.403(3) . ?
C005 C00C 1.393(3) . ?
C006 C00B 1.421(3) . ?
C007 C00F 1.370(3) . ?
C008 C00A 1.385(3) . ?
C009 C00D 1.409(3) . ?
C00A C00E 1.386(3) . ?
C00B C00H 1.367(3) . ?
C00C C00G 1.388(3) . ?
C00E C00G 1.387(3) . ?
C00F C00H 1.406(3) . ?

loop_
_exptl_oxdiff_crystal_face_indexfrac_h
_exptl_oxdiff_crystal_face_indexfrac_k
_exptl_oxdiff_crystal_face_indexfrac_l
_exptl_oxdiff_crystal_face_x
_exptl_oxdiff_crystal_face_y
_exptl_oxdiff_crystal_face_z
-1.0000 -0.0001 -0.0000 0.0604 -0.0027 0.0132
1.0000 0.0001 0.0000 -0.0604 0.0027 -0.0132
1.0000 1.0001 0.0000 -0.0678 0.0166 0.0239
-0.0000 1.0000 -0.0000 -0.0075 0.0140 0.0371
1.0000 1.0001 1.0000 -0.0625 0.1286 -0.0171
-1.0000 -2.0001 -1.0000 0.0700 -0.1425 -0.0199
0.0000 -1.0000 0.0000 0.0075 -0.0140 -0.0371
0.0000 -1.0000 1.0000 0.0128 0.0980 -0.0781
-0.0000 1.0000 -1.0000 -0.0128 -0.0980 0.0781
